data_4125172
loop_
_publ_author_name
'Paolino, Marco'
'Gueye, Moussa'
'Pieri, Elisa'
'Manathunga, Madushanka'
'Fusi, Stefania'
'Cappelli, Andrea'
'Latterini, Loredana'
'Pannacci, Danilo'
'Filatov, Michael'
'L\'eonard, J\'er\'emie'
'Olivucci, Massimo'

_publ_section_title
;
 Design, Synthesis, and Dynamics of a Green Fluorescent Protein
 Fluorophore Mimic with an Ultrafast Switching Function.
;
_journal_issue 31
_journal_name_full 'Journal of the American Chemical Society'
_journal_page_first 9807
_journal_page_last 9825
_journal_paper_doi 10.1021/jacs.5b10812
_journal_volume 138
_journal_year 2016
_chemical_formula_sum 'C15 H19 N O3'
_chemical_formula_weight 261.31
_chemical_name_systematic '(E)-3-(5-hydroxy-2,2-dimethyl-2,3-dihydro-1H-inden-1-ylidene)pyrrolidin-2-one '
_space_group_IT_number 2
_symmetry_cell_setting triclinic
_symmetry_space_group_name_Hall '-P 1'
_symmetry_space_group_name_H-M 'P -1'
_atom_sites_solution_hydrogens geom
_atom_sites_solution_primary direct
_atom_sites_solution_secondary difmap
_audit_creation_method SHELXL-97
_audit_update_record
;
2015-04-29 deposited with the CCDC.
2015-10-21 downloaded from the CCDC.
;
_cell_angle_alpha 71.90(1)
_cell_angle_beta 71.38(1)
_cell_angle_gamma 87.80(1)
_cell_formula_units_Z 2
_cell_length_a 7.491(1)
_cell_length_b 8.603(1)
_cell_length_c 11.623(1)
_cell_measurement_reflns_used 1447
_cell_measurement_temperature 293(2)
_cell_measurement_theta_max 29.0
_cell_measurement_theta_min 2.5
_cell_volume 673.17(15)
_computing_molecular_graphics 'ORTEP-32 (Farrugia, 1998)'
_computing_publication_material 'CIFTAB (Sheldrick, 1997)'
_computing_structure_refinement 'SHELXL-97 (Sheldrick, 1997)'
_computing_structure_solution 'SHELXS-97 (Sheldrick, 1997)'
_diffrn_ambient_temperature 293(2)
_diffrn_detector_area_resol_mean 16.083
_diffrn_measured_fraction_theta_full 0.999
_diffrn_measured_fraction_theta_max 0.839
_diffrn_measurement_device_type 'Xcalibur, Sapphire3'
_diffrn_measurement_method '\w scans'
_diffrn_radiation_monochromator graphite
_diffrn_radiation_source 'Enhance (Mo) X-ray Source'
_diffrn_radiation_type MoK\a
_diffrn_radiation_wavelength 0.71073
_diffrn_reflns_av_R_equivalents 0.0207
_diffrn_reflns_av_sigmaI/netI 0.0485
_diffrn_reflns_limit_h_max 9
_diffrn_reflns_limit_h_min -10
_diffrn_reflns_limit_k_max 10
_diffrn_reflns_limit_k_min -10
_diffrn_reflns_limit_l_max 13
_diffrn_reflns_limit_l_min -14
_diffrn_reflns_number 5118
_diffrn_reflns_theta_full 25.00
_diffrn_reflns_theta_max 29.10
_diffrn_reflns_theta_min 2.50
_exptl_absorpt_coefficient_mu 0.090
_exptl_absorpt_correction_T_max 0.987
_exptl_absorpt_correction_T_min 0.984
_exptl_absorpt_correction_type multi-scan
_exptl_absorpt_process_details
;
CrysAlisPro, Agilent Technologies,
Version 1.171.36.21 (release 14-08-2012 CrysAlis171 .NET)
(compiled Sep 14 2012,17:21:16)
Empirical absorption correction using spherical harmonics,
 implemented in SCALE3 ABSPACK scaling algorithm.
;
_exptl_crystal_colour colorless
_exptl_crystal_density_diffrn 1.289
_exptl_crystal_density_method 'not measured'
_exptl_crystal_description needle
_exptl_crystal_F_000 280
_exptl_crystal_recrystallization_method 'Re-crystallisation from solvent: dichloromethane'
_exptl_crystal_size_max 0.50
_exptl_crystal_size_mid 0.15
_exptl_crystal_size_min 0.15
_refine_diff_density_max 0.155
_refine_diff_density_min -0.210
_refine_diff_density_rms 0.043
_refine_ls_extinction_method none
_refine_ls_goodness_of_fit_ref 1.017
_refine_ls_hydrogen_treatment mixed
_refine_ls_matrix_type full
_refine_ls_number_parameters 248
_refine_ls_number_reflns 3616
_refine_ls_number_restraints 0
_refine_ls_restrained_S_all 1.017
_refine_ls_R_factor_all 0.0774
_refine_ls_R_factor_gt 0.0515
_refine_ls_shift/su_max 0.000
_refine_ls_shift/su_mean 0.000
_refine_ls_structure_factor_coef Fsqd
_refine_ls_weighting_details 'calc w=1/[\s^2^(Fo^2^)+(0.0441P)^2^+0.1506P] where P=(Fo^2^+2Fc^2^)/3'
_refine_ls_weighting_scheme calc
_refine_ls_wR_factor_gt 0.1060
_refine_ls_wR_factor_ref 0.1244
_reflns_number_gt 2144
_reflns_number_total 3616
_reflns_threshold_expression >2sigma(I)
_cod_data_source_file ja5b10812_si_003.cif
_cod_data_source_block latohnhm2
_cod_depositor_comments
;
The following automatic conversions were performed:

'_symmetry_cell_setting' value 'Triclinic' changed to 'triclinic'
according to
/usr/data/users/saulius/crontab/automatic-downloads/rss-feeds/ACS/lib/dictionaries/cif_core.dic
dictionary named 'cif_core.dic' version 2.4.2 from 2011-04-26.

Automatic conversion script
Id: cif_fix_values 4268 2015-11-12 08:31:59Z antanas 

 Adding full bibliography for 4125171--4125172.cif.
;
_cod_original_cell_volume 673.2(2)
_cod_original_sg_symbol_H-M P-1
_cod_database_code 4125172

loop_
_symmetry_equiv_pos_as_xyz
'x, y, z'
'-x, -y, -z'

loop_
_atom_site_label
_atom_site_type_symbol
_atom_site_fract_x
_atom_site_fract_y
_atom_site_fract_z
_atom_site_U_iso_or_equiv
_atom_site_adp_type
_atom_site_occupancy
_atom_site_symmetry_multiplicity
_atom_site_calc_flag
O1 O 0.7504(2) -0.01793(19) 1.35860(13) 0.0513(4) Uani 1 1 d
O2 O 0.69365(19) 0.34789(16) 0.58631(13) 0.0459(4) Uani 1 1 d
C1 C 0.7735(2) 0.1167(2) 0.97692(16) 0.0299(4) Uani 1 1 d
C3 C 0.7772(2) 0.2016(2) 0.84436(16) 0.0282(4) Uani 1 1 d
C4 C 0.7980(3) 0.1864(2) 1.15959(18) 0.0393(5) Uani 1 1 d
C5 C 0.7325(2) -0.0470(2) 1.05362(17) 0.0326(4) Uani 1 1 d
C6 C 0.7566(2) 0.1271(2) 0.76220(16) 0.0297(4) Uani 1 1 d
C8 C 0.8085(2) 0.2311(2) 1.03256(17) 0.0344(4) Uani 1 1 d
C9 C 0.7290(2) 0.2048(2) 0.63549(17) 0.0334(4) Uani 1 1 d
C10 C 0.7572(2) 0.0231(2) 1.23381(17) 0.0372(4) Uani 1 1 d
C11 C 0.7464(3) -0.0559(2) 0.78452(18) 0.0333(4) Uani 1 1 d
C12 C 0.7260(2) -0.0930(2) 1.18008(18) 0.0356(4) Uani 1 1 d
C13 C 0.7977(2) 0.3876(2) 0.82235(17) 0.0350(4) Uani 1 1 d
C14 C 0.8597(3) 0.3972(3) 0.9347(2) 0.0447(5) Uani 1 1 d
C15 C 0.9456(3) 0.4842(3) 0.6962(2) 0.0470(5) Uani 1 1 d
C16 C 0.6019(3) 0.4569(3) 0.8360(2) 0.0452(5) Uani 1 1 d
C17 C 0.7691(3) -0.0738(3) 0.6540(2) 0.0450(5) Uani 1 1 d
N01 N 0.7364(2) 0.0879(2) 0.58041(16) 0.0429(4) Uani 1 1 d
OW1 O 0.5996(3) -0.3178(2) 1.50611(18) 0.0687(5) Uani 1 1 d
H11A H 0.626(2) -0.105(2) 0.8457(18) 0.036(5) Uiso 1 1 d
H5 H 0.710(2) -0.132(2) 1.0222(17) 0.035(5) Uiso 1 1 d
H11B H 0.846(2) -0.115(2) 0.8221(18) 0.042(5) Uiso 1 1 d
H4 H 0.821(3) 0.272(2) 1.1987(19) 0.050(6) Uiso 1 1 d
H12 H 0.701(2) -0.204(2) 1.2306(18) 0.038(5) Uiso 1 1 d
H16B H 0.610(3) 0.575(3) 0.830(2) 0.057(6) Uiso 1 1 d
H14A H 0.999(3) 0.418(2) 0.905(2) 0.056(6) Uiso 1 1 d
H14B H 0.809(3) 0.490(3) 0.966(2) 0.058(6) Uiso 1 1 d
H01 H 0.723(3) 0.105(3) 0.504(2) 0.061(7) Uiso 1 1 d
H16C H 0.550(3) 0.447(2) 0.771(2) 0.053(6) Uiso 1 1 d
H17B H 0.903(3) -0.103(3) 0.613(2) 0.070(7) Uiso 1 1 d
H17A H 0.681(3) -0.155(3) 0.6585(19) 0.049(6) Uiso 1 1 d
H15C H 0.912(3) 0.490(3) 0.623(2) 0.067(7) Uiso 1 1 d
H1 H 0.707(3) -0.142(3) 1.407(2) 0.071(7) Uiso 1 1 d
H15B H 0.968(3) 0.599(3) 0.694(2) 0.070(7) Uiso 1 1 d
H15A H 1.068(3) 0.434(3) 0.688(2) 0.067(7) Uiso 1 1 d
H16A H 0.510(3) 0.395(3) 0.927(2) 0.064(7) Uiso 1 1 d
HW1 H 0.488(5) -0.340(4) 1.481(3) 0.135(13) Uiso 1 1 d
HW2 H 0.648(4) -0.418(4) 1.534(3) 0.107(11) Uiso 1 1 d

loop_
_atom_site_aniso_label
_atom_site_aniso_U_11
_atom_site_aniso_U_22
_atom_site_aniso_U_33
_atom_site_aniso_U_23
_atom_site_aniso_U_13
_atom_site_aniso_U_12
O1 0.0773(10) 0.0538(10) 0.0281(8) -0.0107(7) -0.0255(7) -0.0032(7)
O2 0.0678(9) 0.0345(8) 0.0392(8) -0.0063(6) -0.0281(7) 0.0087(6)
C1 0.0296(8) 0.0341(10) 0.0275(9) -0.0104(8) -0.0104(6) 0.0010(7)
C3 0.0291(8) 0.0295(9) 0.0259(9) -0.0087(7) -0.0085(6) 0.0008(6)
C4 0.0485(11) 0.0419(12) 0.0344(11) -0.0158(9) -0.0184(8) -0.0017(8)
C5 0.0399(10) 0.0319(10) 0.0300(10) -0.0126(8) -0.0139(7) 0.0019(7)
C6 0.0319(9) 0.0303(9) 0.0274(9) -0.0080(7) -0.0114(7) 0.0030(6)
C8 0.0384(9) 0.0368(10) 0.0313(10) -0.0116(8) -0.0141(7) -0.0015(7)
C9 0.0385(9) 0.0354(10) 0.0262(9) -0.0086(8) -0.0114(7) 0.0019(7)
C10 0.0402(10) 0.0484(12) 0.0270(10) -0.0136(9) -0.0147(7) 0.0030(8)
C11 0.0395(10) 0.0327(10) 0.0305(10) -0.0120(8) -0.0133(8) 0.0044(7)
C12 0.0429(10) 0.0335(10) 0.0306(10) -0.0082(9) -0.0139(8) 0.0020(7)
C13 0.0448(10) 0.0304(10) 0.0303(10) -0.0088(8) -0.0131(7) -0.0023(7)
C14 0.0638(14) 0.0359(12) 0.0394(12) -0.0120(10) -0.0220(10) -0.0072(9)
C15 0.0570(14) 0.0397(12) 0.0364(12) -0.0039(10) -0.0110(9) -0.0114(10)
C16 0.0567(13) 0.0345(12) 0.0458(13) -0.0148(10) -0.0170(10) 0.0092(9)
C17 0.0690(14) 0.0369(12) 0.0363(11) -0.0155(10) -0.0230(10) 0.0071(10)
N01 0.0659(11) 0.0419(10) 0.0293(9) -0.0155(8) -0.0230(8) 0.0086(8)
OW1 0.0990(13) 0.0427(10) 0.0765(13) -0.0064(9) -0.0563(11) 0.0047(9)

loop_
_atom_type_symbol
_atom_type_description
_atom_type_scat_dispersion_real
_atom_type_scat_dispersion_imag
_atom_type_scat_source
C C 0.0033 0.0016 'International Tables Vol C Tables 4.2.6.8 and 6.1.1.4'
H H 0.0000 0.0000 'International Tables Vol C Tables 4.2.6.8 and 6.1.1.4'
N N 0.0061 0.0033 'International Tables Vol C Tables 4.2.6.8 and 6.1.1.4'
O O 0.0106 0.0060 'International Tables Vol C Tables 4.2.6.8 and 6.1.1.4'

loop_
_geom_angle_atom_site_label_1
_geom_angle_atom_site_label_2
_geom_angle_atom_site_label_3
_geom_angle
C5 C1 C8 117.7(2)
C5 C1 C3 132.2(2)
C8 C1 C3 110.0(2)
C6 C3 C1 125.2(2)
C6 C3 C13 127.6(2)
C1 C3 C13 107.1(1)
C8 C4 C10 119.2(2)
C12 C5 C1 120.4(2)
C3 C6 C9 127.9(2)
C3 C6 C11 126.2(2)
C9 C6 C11 105.8(2)
C4 C8 C1 122.0(2)
C4 C8 C14 127.9(2)
C1 C8 C14 110.1(2)
O2 C9 N01 122.5(2)
O2 C9 C6 129.6(2)
N01 C9 C6 107.8(2)
O1 C10 C4 117.9(2)
O1 C10 C12 122.3(2)
C4 C10 C12 119.8(2)
C6 C11 C17 105.2(2)
C5 C12 C10 120.7(2)
C15 C13 C16 111.7(2)
C15 C13 C14 109.0(2)
C16 C13 C14 108.6(2)
C15 C13 C3 114.7(2)
C16 C13 C3 108.6(1)
C14 C13 C3 103.7(1)
C8 C14 C13 105.6(2)
N01 C17 C11 103.3(2)
C9 N01 C17 115.2(2)

loop_
_geom_bond_atom_site_label_1
_geom_bond_atom_site_label_2
_geom_bond_distance
O1 C10 1.366(2)
O2 C9 1.244(2)
C1 C5 1.397(2)
C1 C8 1.407(2)
C1 C3 1.477(2)
C3 C6 1.352(2)
C3 C13 1.546(2)
C4 C8 1.382(2)
C4 C10 1.386(3)
C5 C12 1.383(2)
C6 C9 1.494(2)
C6 C11 1.515(2)
C8 C14 1.496(3)
C9 N01 1.341(2)
C10 C12 1.393(3)
C11 C17 1.527(3)
C13 C15 1.531(3)
C13 C16 1.541(3)
C13 C14 1.544(3)
C17 N01 1.448(2)
